data_1547580
loop_
_publ_author_name
'Zhang, Wandi'
'Chen, Weijie'
'Xiao, Hongde'
'Krische, Michael J.'

_publ_section_title
;
 Carbonyl anti-(\a-Amino)allylation via Ruthenium Catalyzed Hydrogen
 Autotransfer: Use of an Acetylenic Pyrrole as an Allylmetal
 Pronucleophile.
;
_journal_issue 18
_journal_name_full 'Organic letters'
_journal_page_first 4876
_journal_page_last 4879
_journal_paper_doi 10.1021/acs.orglett.7b02336
_journal_volume 19
_journal_year 2017
_chemical_absolute_configuration unk
_chemical_formula_moiety 'C15 H20 F N O3'
_chemical_formula_sum 'C15 H20 F N O3'
_chemical_formula_weight 281.32
_space_group_crystal_system orthorhombic
_space_group_IT_number 19
_space_group_name_Hall 'P 2ac 2ab'
_space_group_name_H-M_alt 'P 21 21 21'
_symmetry_space_group_name_Hall 'P 2ac 2ab'
_symmetry_space_group_name_H-M 'P 21 21 21'
_atom_sites_solution_hydrogens mixed
_audit_creation_method SHELXL-2016/6
_cell_angle_alpha 90
_cell_angle_beta 90
_cell_angle_gamma 90
_cell_formula_units_Z 4
_cell_length_a 5.0624(7)
_cell_length_b 10.961(3)
_cell_length_c 26.361(4)
_cell_measurement_reflns_used 560
_cell_measurement_temperature 100(2)
_cell_measurement_theta_max 69.8
_cell_measurement_theta_min 4.33
_cell_volume 1462.7(5)
_computing_cell_refinement 'CrysAlisPro V 1.171.38.43f, Agilent Technologies'
_computing_data_collection 'CrysAlisPro V 1.171.38.43f, Agilent Technologies'
_computing_data_reduction 'CrysAlisPro V 1.171.38.43f, Agilent Technologies'
_computing_molecular_graphics 'XP SHELXTL/PC, Siemens Analytical'
_computing_publication_material 'Shelxl-2016/6, Sheldrick, G. M.'
_computing_structure_refinement 'Shelxl-2016/6, Sheldrick, G. M.'
_computing_structure_solution
;

SHELXT. Sheldrick, G. M. (2015). Acta Cryst. A71, 3-8. 
;
_diffrn_ambient_temperature 100(2)
_diffrn_measured_fraction_theta_full 0.983
_diffrn_measured_fraction_theta_max 0.936
_diffrn_measurement_device_type 'Agilent SuperNova with Atlas S2 CCD'
_diffrn_measurement_method \w-scans
_diffrn_radiation_type CuK\a
_diffrn_radiation_wavelength 1.54184
_diffrn_reflns_av_R_equivalents 0.0495
_diffrn_reflns_av_unetI/netI 0.0979
_diffrn_reflns_Laue_measured_fraction_full 0.983
_diffrn_reflns_Laue_measured_fraction_max 0.936
_diffrn_reflns_limit_h_max 5
_diffrn_reflns_limit_h_min -6
_diffrn_reflns_limit_k_max 13
_diffrn_reflns_limit_k_min -13
_diffrn_reflns_limit_l_max 32
_diffrn_reflns_limit_l_min -16
_diffrn_reflns_number 3095
_diffrn_reflns_point_group_measured_fraction_full 0.801
_diffrn_reflns_point_group_measured_fraction_max 0.748
_diffrn_reflns_theta_full 67.684
_diffrn_reflns_theta_max 75.126
_diffrn_reflns_theta_min 3.353
_diffrn_source 'microfocus sealed tube'
_exptl_absorpt_coefficient_mu 0.805
_exptl_absorpt_correction_T_max 1.00
_exptl_absorpt_correction_T_min 0.602
_exptl_absorpt_correction_type multi-scan
_exptl_absorpt_process_details
;
CrysAlisPro 1.171.38.43f (Rigaku Oxford Diffraction, 2015)
Empirical absorption correction using spherical harmonics,
 implemented in SCALE3 ABSPACK scaling algorithm.
;
_exptl_crystal_colour colorless
_exptl_crystal_density_diffrn 1.277
_exptl_crystal_description needle
_exptl_crystal_F_000 600
_exptl_crystal_size_max 0.320
_exptl_crystal_size_mid 0.030
_exptl_crystal_size_min 0.020
_refine_diff_density_max 0.410
_refine_diff_density_min -0.349
_refine_diff_density_rms 0.074
_refine_ls_abs_structure_details
;
 Flack x determined using 336 quotients [(I+)-(I-)]/[(I+)+(I-)]
 (Parsons, Flack and Wagner, Acta Cryst. B69 (2013) 249-259).
;
_refine_ls_abs_structure_Flack -0.1(5)
_refine_ls_extinction_method none
_refine_ls_goodness_of_fit_ref 1.115
_refine_ls_hydrogen_treatment mixed
_refine_ls_matrix_type full
_refine_ls_number_parameters 189
_refine_ls_number_reflns 2260
_refine_ls_number_restraints 120
_refine_ls_restrained_S_all 1.093
_refine_ls_R_factor_all 0.1075
_refine_ls_R_factor_gt 0.0859
_refine_ls_shift/su_max 0.002
_refine_ls_shift/su_mean 0.000
_refine_ls_structure_factor_coef Fsqd
_refine_ls_weighting_details 'w=1/[\s^2^(Fo^2^)+(0.0829P)^2^+1.2790P] where P=(Fo^2^+2Fc^2^)/3'
_refine_ls_weighting_scheme calc
_refine_ls_wR_factor_gt 0.2060
_refine_ls_wR_factor_ref 0.2259
_reflns_Friedel_coverage 0.346
_reflns_Friedel_fraction_full 0.529
_reflns_Friedel_fraction_max 0.472
_reflns_number_gt 1786
_reflns_number_total 2260
_reflns_threshold_expression 'I > 2\s(I)'
_cod_data_source_file ol7b02336_si_002.cif
_cod_data_source_block shelx
_cod_original_cell_volume 1462.8(5)
_cod_database_code 1547580
_shelx_shelxl_version_number 2016/6
_shelx_space_group_comment
;
The symmetry employed for this shelxl refinement is uniquely defined
by the following loop, which should always be used as a source of
symmetry information in preference to the above space-group names.
They are only intended as comments.
;
_shelx_estimated_absorpt_t_min 0.783
_shelx_estimated_absorpt_t_max 0.984

loop_
_space_group_symop_operation_xyz
'x, y, z'
'-x+1/2, -y, z+1/2'
'-x, y+1/2, -z+1/2'
'x+1/2, -y+1/2, -z'

loop_
_atom_site_label
_atom_site_type_symbol
_atom_site_fract_x
_atom_site_fract_y
_atom_site_fract_z
_atom_site_U_iso_or_equiv
_atom_site_adp_type
_atom_site_occupancy
_atom_site_site_symmetry_order
_atom_site_calc_flag
_atom_site_refinement_flags_posn
_atom_site_refinement_flags_adp
C1 C 0.7659(13) 0.4793(7) 0.4370(2) 0.0292(14) Uani 1 1 d . U
C2 C 0.8520(15) 0.5686(6) 0.4041(3) 0.0318(15) Uani 1 1 d . U
H2 H 0.999234 0.552479 0.382832 0.038 Uiso 1 1 calc R U
C3 C 0.7279(15) 0.6825(7) 0.4013(3) 0.0378(17) Uani 1 1 d . U
H3 H 0.791302 0.744020 0.379074 0.045 Uiso 1 1 calc R U
C4 C 0.5107(16) 0.7028(7) 0.4318(3) 0.0395(18) Uani 1 1 d . U
C5 C 0.4209(16) 0.6184(6) 0.4659(3) 0.0356(16) Uani 1 1 d . U
H5 H 0.275891 0.636163 0.487501 0.043 Uiso 1 1 calc R U
C6 C 0.5483(14) 0.5045(6) 0.4680(3) 0.0308(15) Uani 1 1 d . U
H6 H 0.485816 0.443976 0.490847 0.037 Uiso 1 1 calc R U
C7 C 0.8945(13) 0.3552(6) 0.4378(2) 0.0289(14) Uani 1 1 d . U
H7 H 1.083936 0.367144 0.428287 0.035 Uiso 1 1 calc R U
C8 C 0.7725(14) 0.2666(6) 0.3980(2) 0.0292(14) Uani 1 1 d . U
H8 H 0.583399 0.252148 0.407160 0.035 Uiso 1 1 calc R U
C9 C 0.9128(15) 0.1463(6) 0.3979(2) 0.0312(15) Uani 1 1 d . U
H9 H 1.091935 0.146551 0.387187 0.037 Uiso 1 1 calc R U
C10 C 0.8127(18) 0.0409(7) 0.4112(3) 0.0420(19) Uani 1 1 d . U
H10A H 0.634363 0.035947 0.422209 0.050 Uiso 1 1 calc R U
H10B H 0.918457 -0.030606 0.409806 0.050 Uiso 1 1 calc R U
C11 C 0.5661(13) 0.3694(6) 0.3247(2) 0.0267(13) Uani 1 1 d . U
C12 C 0.4442(13) 0.4878(7) 0.2485(3) 0.0322(15) Uani 1 1 d . U
C13 C 0.2766(15) 0.3897(7) 0.2236(3) 0.0344(16) Uani 1 1 d . U
H13A H 0.391990 0.328494 0.208023 0.052 Uiso 1 1 calc R U
H13B H 0.164904 0.426829 0.197452 0.052 Uiso 1 1 calc R U
H13C H 0.164898 0.350642 0.249240 0.052 Uiso 1 1 calc R U
C14 C 0.6199(16) 0.5491(9) 0.2093(3) 0.044(2) Uani 1 1 d . U
H14A H 0.731002 0.610385 0.225914 0.066 Uiso 1 1 calc R U
H14B H 0.509606 0.588714 0.183527 0.066 Uiso 1 1 calc R U
H14C H 0.732394 0.487682 0.193017 0.066 Uiso 1 1 calc R U
C15 C 0.2845(15) 0.5817(7) 0.2768(3) 0.0357(16) Uani 1 1 d . U
H15A H 0.141435 0.541244 0.295356 0.054 Uiso 1 1 calc R U
H15B H 0.209418 0.640182 0.252664 0.054 Uiso 1 1 calc R U
H15C H 0.398864 0.624944 0.300849 0.054 Uiso 1 1 calc R U
N9 N 0.7818(11) 0.3209(6) 0.3479(2) 0.0276(12) Uani 1 1 d . U
O1 O 0.8915(9) 0.2984(5) 0.48674(17) 0.0303(10) Uani 1 1 d . U
H1O H 0.734794 0.283412 0.495179 0.046 Uiso 1 1 calc R U
O2 O 0.3408(8) 0.3610(5) 0.33972(18) 0.0308(11) Uani 1 1 d . U
O3 O 0.6425(9) 0.4295(5) 0.28235(17) 0.0326(12) Uani 1 1 d . U
F1 F 0.3859(11) 0.8130(4) 0.4290(2) 0.0538(13) Uani 1 1 d . U
H9N H 0.939(14) 0.332(6) 0.340(2) 0.008(14) Uiso 1 1 d . .

loop_
_atom_site_aniso_label
_atom_site_aniso_U_11
_atom_site_aniso_U_22
_atom_site_aniso_U_33
_atom_site_aniso_U_23
_atom_site_aniso_U_13
_atom_site_aniso_U_12
C1 0.025(3) 0.033(3) 0.029(3) -0.002(3) -0.006(3) -0.003(3)
C2 0.030(3) 0.031(3) 0.035(3) 0.001(3) -0.002(3) -0.005(3)
C3 0.031(3) 0.034(4) 0.049(4) 0.007(3) -0.003(3) -0.007(3)
C4 0.040(4) 0.025(3) 0.053(4) -0.004(3) -0.005(3) -0.003(3)
C5 0.036(4) 0.028(3) 0.043(4) -0.008(3) 0.000(3) 0.002(3)
C6 0.024(3) 0.031(3) 0.037(3) -0.001(3) 0.004(3) -0.004(3)
C7 0.021(3) 0.033(3) 0.033(3) 0.002(3) -0.001(3) 0.001(3)
C8 0.024(3) 0.031(3) 0.033(3) 0.004(3) 0.000(3) 0.001(3)
C9 0.036(4) 0.024(3) 0.033(3) -0.004(3) -0.007(3) 0.005(3)
C10 0.053(5) 0.031(4) 0.041(4) 0.002(3) -0.002(4) 0.001(4)
C11 0.019(3) 0.025(3) 0.035(3) -0.003(3) -0.007(3) 0.001(3)
C12 0.016(3) 0.040(4) 0.040(3) 0.008(3) -0.001(3) 0.000(3)
C13 0.029(4) 0.037(4) 0.037(3) -0.001(3) -0.007(3) 0.008(3)
C14 0.031(4) 0.061(5) 0.040(4) 0.020(4) 0.001(3) 0.000(4)
C15 0.031(4) 0.031(4) 0.045(4) 0.006(3) -0.005(3) -0.004(3)
N9 0.011(2) 0.036(3) 0.036(3) 0.000(2) -0.003(2) 0.001(2)
O1 0.021(2) 0.039(3) 0.031(2) 0.003(2) 0.002(2) 0.003(2)
O2 0.0133(19) 0.036(3) 0.043(3) 0.004(2) 0.001(2) -0.0011(19)
O3 0.018(2) 0.045(3) 0.034(2) 0.013(2) 0.000(2) 0.000(2)
F1 0.056(3) 0.023(2) 0.082(3) 0.003(2) -0.002(3) 0.005(2)

loop_
_atom_type_symbol
_atom_type_description
_atom_type_scat_dispersion_real
_atom_type_scat_dispersion_imag
_atom_type_scat_source
C C 0.0181 0.0091 'International Tables Vol C Tables 4.2.6.8 and 6.1.1.4'
H H 0.0000 0.0000 'International Tables Vol C Tables 4.2.6.8 and 6.1.1.4'
N N 0.0311 0.0180 'International Tables Vol C Tables 4.2.6.8 and 6.1.1.4'
O O 0.0492 0.0322 'International Tables Vol C Tables 4.2.6.8 and 6.1.1.4'
F F 0.0727 0.0534 'International Tables Vol C Tables 4.2.6.8 and 6.1.1.4'

loop_
_geom_angle_atom_site_label_1
_geom_angle_atom_site_label_2
_geom_angle_atom_site_label_3
_geom_angle
C2 C1 C6 118.4(7)
C2 C1 C7 120.8(6)
C6 C1 C7 120.7(6)
C1 C2 C3 121.7(7)
C1 C2 H2 119.2
C3 C2 H2 119.2
C4 C3 C2 118.1(7)
C4 C3 H3 121.0
C2 C3 H3 121.0
F1 C4 C5 118.8(7)
F1 C4 C3 118.7(7)
C5 C4 C3 122.5(7)
C4 C5 C6 118.4(7)
C4 C5 H5 120.8
C6 C5 H5 120.8
C5 C6 C1 120.9(7)
C5 C6 H6 119.6
C1 C6 H6 119.6
O1 C7 C1 113.6(6)
O1 C7 C8 109.3(6)
C1 C7 C8 112.5(5)
O1 C7 H7 107.0
C1 C7 H7 107.0
C8 C7 H7 107.0
N9 C8 C9 110.2(6)
N9 C8 C7 110.1(6)
C9 C8 C7 111.2(5)
N9 C8 H8 108.4
C9 C8 H8 108.4
C7 C8 H8 108.4
C10 C9 C8 126.4(7)
C10 C9 H9 116.8
C8 C9 H9 116.8
C9 C10 H10A 120.0
C9 C10 H10B 120.0
H10A C10 H10B 120.0
O2 C11 O3 125.2(6)
O2 C11 N9 125.5(6)
O3 C11 N9 109.4(6)
O3 C12 C15 111.0(6)
O3 C12 C13 109.5(6)
C15 C12 C13 113.5(6)
O3 C12 C14 101.7(5)
C15 C12 C14 110.4(7)
C13 C12 C14 110.2(6)
C12 C13 H13A 109.5
C12 C13 H13B 109.5
H13A C13 H13B 109.5
C12 C13 H13C 109.5
H13A C13 H13C 109.5
H13B C13 H13C 109.5
C12 C14 H14A 109.5
C12 C14 H14B 109.5
H14A C14 H14B 109.5
C12 C14 H14C 109.5
H14A C14 H14C 109.5
H14B C14 H14C 109.5
C12 C15 H15A 109.5
C12 C15 H15B 109.5
H15A C15 H15B 109.5
C12 C15 H15C 109.5
H15A C15 H15C 109.5
H15B C15 H15C 109.5
C11 N9 C8 123.0(6)
C11 N9 H9N 128(4)
C8 N9 H9N 108(4)
C7 O1 H1O 109.5
C11 O3 C12 120.7(5)

loop_
_geom_bond_atom_site_label_1
_geom_bond_atom_site_label_2
_geom_bond_distance
C1 C2 1.379(10)
C1 C6 1.399(10)
C1 C7 1.508(10)
C2 C3 1.399(10)
C2 H2 0.9500
C3 C4 1.380(11)
C3 H3 0.9500
C4 F1 1.365(8)
C4 C5 1.366(11)
C5 C6 1.406(10)
C5 H5 0.9500
C6 H6 0.9500
C7 O1 1.433(8)
C7 C8 1.557(9)
C7 H7 1.0000
C8 N9 1.450(9)
C8 C9 1.497(9)
C8 H8 1.0000
C9 C10 1.309(10)
C9 H9 0.9500
C10 H10A 0.9500
C10 H10B 0.9500
C11 O2 1.210(8)
C11 O3 1.354(8)
C11 N9 1.359(9)
C12 O3 1.487(8)
C12 C15 1.507(11)
C12 C13 1.518(10)
C12 C14 1.522(10)
C13 H13A 0.9800
C13 H13B 0.9800
C13 H13C 0.9800
C14 H14A 0.9800
C14 H14B 0.9800
C14 H14C 0.9800
C15 H15A 0.9800
C15 H15B 0.9800
C15 H15C 0.9800
N9 H9N 0.83(7)
O1 H1O 0.8400

loop_
_geom_hbond_atom_site_label_D
_geom_hbond_atom_site_label_H
_geom_hbond_atom_site_label_A
_geom_hbond_distance_DH
_geom_hbond_distance_HA
_geom_hbond_distance_DA
_geom_hbond_angle_DHA
_geom_hbond_site_symmetry_A
C13 H13C O2 0.98 2.55 3.094(9) 115.1 .
O1 H1O O1 0.84 2.01 2.832(4) 164.8 4_456
N9 H9N O2 0.83(7) 2.06(7) 2.872(7) 167(6) 1_655

loop_
_geom_torsion_atom_site_label_1
_geom_torsion_atom_site_label_2
_geom_torsion_atom_site_label_3
_geom_torsion_atom_site_label_4
_geom_torsion
C6 C1 C2 C3 0.2(10)
C7 C1 C2 C3 177.2(6)
C1 C2 C3 C4 -1.4(11)
C2 C3 C4 F1 -179.2(7)
C2 C3 C4 C5 2.9(11)
F1 C4 C5 C6 179.1(7)
C3 C4 C5 C6 -2.9(11)
C4 C5 C6 C1 1.6(11)
C2 C1 C6 C5 -0.2(10)
C7 C1 C6 C5 -177.3(6)
C2 C1 C7 O1 148.9(6)
C6 C1 C7 O1 -34.2(8)
C2 C1 C7 C8 -86.3(7)
C6 C1 C7 C8 90.7(7)
O1 C7 C8 N9 -178.1(5)
C1 C7 C8 N9 54.7(7)
O1 C7 C8 C9 -55.6(7)
C1 C7 C8 C9 177.2(6)
N9 C8 C9 C10 -123.2(8)
C7 C8 C9 C10 114.3(8)
O2 C11 N9 C8 -8.9(11)
O3 C11 N9 C8 170.6(6)
C9 C8 N9 C11 132.9(7)
C7 C8 N9 C11 -104.0(7)
O2 C11 O3 C12 -2.8(11)
N9 C11 O3 C12 177.7(6)
C15 C12 O3 C11 59.1(8)
C13 C12 O3 C11 -66.9(8)
C14 C12 O3 C11 176.5(6)
